data_4341591
loop_
_publ_author_name
'Leppin, Jana'
'F\"orster, Christoph'
'Heinze, Katja'

_publ_section_title
;
 Molybdenum Complex with Bulky Chelates as a Functional Model for
 Molybdenum Oxidases.
;
_journal_name_full 'Inorganic chemistry'
_journal_page_first 141113093953007
_journal_paper_doi 10.1021/ic501751p
_journal_year 2014
_chemical_formula_sum 'C60 H68 Mo2 N8 O3'
_chemical_formula_weight 1141.10
_chemical_name_systematic
; 
 ? 
;
_space_group_IT_number 2
_symmetry_cell_setting triclinic
_symmetry_space_group_name_Hall '-P 1'
_symmetry_space_group_name_H-M 'P -1'
_atom_sites_solution_hydrogens geom
_atom_sites_solution_primary direct
_atom_sites_solution_secondary difmap
_audit_creation_method SHELXL-97
_cell_angle_alpha 101.136(4)
_cell_angle_beta 95.064(3)
_cell_angle_gamma 99.356(3)
_cell_formula_units_Z 1
_cell_length_a 9.7310(12)
_cell_length_b 11.4519(12)
_cell_length_c 13.2828(14)
_cell_measurement_temperature 173(2)
_cell_volume 1422.0(3)
_computing_cell_refinement 'Bruker SMART'
_computing_data_collection 'Bruker SMART'
_computing_data_reduction 'Bruker SAINT'
_computing_structure_refinement 'SHELXL-97 (Sheldrick, 1997)'
_computing_structure_solution 'SHELXS-97 (Sheldrick, 1990)'
_diffrn_ambient_temperature 173(2)
_diffrn_measured_fraction_theta_full 0.992
_diffrn_measured_fraction_theta_max 0.992
_diffrn_measurement_device_type 'CCD area detector'
_diffrn_measurement_method 'phi and omega scans'
_diffrn_radiation_monochromator graphite
_diffrn_radiation_source 'fine-focus sealed tube'
_diffrn_radiation_type MoK\a
_diffrn_radiation_wavelength 0.71073
_diffrn_reflns_av_R_equivalents 0.0535
_diffrn_reflns_av_sigmaI/netI 0.0741
_diffrn_reflns_limit_h_max 12
_diffrn_reflns_limit_h_min -12
_diffrn_reflns_limit_k_max 14
_diffrn_reflns_limit_k_min -14
_diffrn_reflns_limit_l_max 16
_diffrn_reflns_limit_l_min -16
_diffrn_reflns_number 14007
_diffrn_reflns_theta_full 27.00
_diffrn_reflns_theta_max 27.00
_diffrn_reflns_theta_min 2.49
_exptl_absorpt_coefficient_mu 0.491
_exptl_absorpt_correction_T_max 0.8870
_exptl_absorpt_correction_T_min 0.8202
_exptl_absorpt_correction_type multi-scan
_exptl_absorpt_process_details MULABS
_exptl_crystal_colour brown
_exptl_crystal_density_diffrn 1.332
_exptl_crystal_density_method 'not measured'
_exptl_crystal_description block
_exptl_crystal_F_000 592
_exptl_crystal_size_max 0.42
_exptl_crystal_size_mid 0.37
_exptl_crystal_size_min 0.25
_refine_diff_density_max 1.126
_refine_diff_density_min -0.809
_refine_diff_density_rms 0.099
_refine_ls_extinction_method none
_refine_ls_goodness_of_fit_ref 1.011
_refine_ls_hydrogen_treatment constr
_refine_ls_matrix_type full
_refine_ls_number_parameters 336
_refine_ls_number_reflns 6161
_refine_ls_number_restraints 9
_refine_ls_restrained_S_all 5.019
_refine_ls_R_factor_all 0.0700
_refine_ls_R_factor_gt 0.0489
_refine_ls_shift/su_max 0.006
_refine_ls_shift/su_mean 0.000
_refine_ls_structure_factor_coef Fsqd
_refine_ls_weighting_details 'calc w=1/[\s^2^(Fo^2^)+(0.0698P)^2^+0.0000P] where P=(Fo^2^+2Fc^2^)/3'
_refine_ls_weighting_scheme calc
_refine_ls_wR_factor_gt 0.1195
_refine_ls_wR_factor_ref 0.1290
_reflns_number_gt 4718
_reflns_number_total 6161
_reflns_threshold_expression >2sigma(I)
_cod_data_source_file ic501751p_si_003.cif
_cod_data_source_block jl4
_cod_original_sg_symbol_H-M P-1
_cod_database_code 4341591

loop_
_symmetry_equiv_pos_as_xyz
'x, y, z'
'-x, -y, -z'

loop_
_atom_site_label
_atom_site_type_symbol
_atom_site_fract_x
_atom_site_fract_y
_atom_site_fract_z
_atom_site_U_iso_or_equiv
_atom_site_adp_type
_atom_site_occupancy
_atom_site_symmetry_multiplicity
_atom_site_calc_flag
_atom_site_refinement_flags
_atom_site_disorder_assembly
_atom_site_disorder_group
Mo1 Mo 0.12916(15) 0.90508(14) -0.04982(12) 0.0275(6) Uani 1 1 d . . .
O1 O 0.0000 1.0000 0.0000 0.032(4) Uani 1 2 d S . .
O2 O 0.1682(13) 0.9480(12) -0.1589(10) 0.039(3) Uani 1 1 d . . .
N1 N 0.2869(14) 0.7878(13) -0.0410(11) 0.029(3) Uani 1 1 d . . .
N2 N 0.2859(15) 1.0065(13) 0.0666(12) 0.032(3) Uani 1 1 d . . .
N3 N 0.0410(14) 0.7800(13) 0.0601(11) 0.029(3) Uani 1 1 d . . .
N4 N -0.0235(15) 0.7588(13) -0.1412(12) 0.032(3) Uani 1 1 d . . .
C1 C 0.313(2) 1.1167(17) 0.1294(15) 0.039(5) Uani 1 1 d . . .
H1A H 0.2536 1.1753 0.1301 0.046 Uiso 1 1 calc R . .
C2 C 0.437(2) 1.1329(18) 0.1924(17) 0.043(5) Uani 1 1 d . . .
H2A H 0.4776 1.2029 0.2437 0.052 Uiso 1 1 calc R . .
C3 C 0.4919(19) 1.0274(18) 0.1670(15) 0.039(5) Uani 1 1 d . . .
H3A H 0.5773 1.0116 0.1971 0.047 Uiso 1 1 calc R . .
C4 C 0.3973(18) 0.9507(16) 0.0891(14) 0.031(4) Uani 1 1 d . . .
C5 C 0.3941(18) 0.8360(16) 0.0293(14) 0.031(4) Uani 1 1 d . . .
H5A H 0.4685 0.7935 0.0394 0.037 Uiso 1 1 calc R . .
C6 C 0.2874(17) 0.6691(16) -0.1021(14) 0.031(4) Uani 1 1 d . . .
C7 C 0.245(2) 0.6427(18) -0.2063(15) 0.039(5) Uani 1 1 d . . .
H7A H 0.2073 0.7002 -0.2377 0.047 Uiso 1 1 calc R . .
C8 C 0.258(2) 0.5319(19) -0.2665(16) 0.043(5) Uani 1 1 d . . .
H8A H 0.2292 0.5155 -0.3389 0.052 Uiso 1 1 calc R . .
C9 C 0.3112(19) 0.4446(18) -0.2234(17) 0.040(5) Uani 1 1 d . . .
C10 C 0.346(2) 0.4718(18) -0.1180(16) 0.040(5) Uani 1 1 d . . .
H10A H 0.3807 0.4131 -0.0861 0.048 Uiso 1 1 calc R . .
C11 C 0.3341(19) 0.5798(17) -0.0566(15) 0.035(4) Uani 1 1 d . . .
H11A H 0.3571 0.5938 0.0162 0.042 Uiso 1 1 calc R . .
C12 C 0.335(2) 0.3252(19) -0.2902(19) 0.051(6) Uani 1 1 d . . .
C13 C 0.263(3) 0.219(2) -0.247(3) 0.089(10) Uani 1 1 d . . .
H13A H 0.2994 0.2296 -0.1738 0.133 Uiso 1 1 calc R . .
H13B H 0.2834 0.1427 -0.2857 0.133 Uiso 1 1 calc R . .
H13C H 0.1617 0.2160 -0.2535 0.133 Uiso 1 1 calc R . .
C14 C 0.283(4) 0.310(3) -0.402(2) 0.103(13) Uani 1 1 d . . .
H14A H 0.3297 0.3775 -0.4284 0.155 Uiso 1 1 calc R . .
H14B H 0.1811 0.3076 -0.4095 0.155 Uiso 1 1 calc R . .
H14C H 0.3026 0.2336 -0.4403 0.155 Uiso 1 1 calc R . .
C15 C 0.491(3) 0.321(2) -0.277(2) 0.069(8) Uani 1 1 d . . .
H15A H 0.5435 0.3875 -0.3026 0.104 Uiso 1 1 calc R . .
H15B H 0.5071 0.2435 -0.3162 0.104 Uiso 1 1 calc R . .
H15C H 0.5239 0.3290 -0.2036 0.104 Uiso 1 1 calc R . .
C16 C -0.079(2) 0.7305(19) -0.2414(15) 0.041(5) Uani 1 1 d . . .
H16A H -0.0494 0.7733 -0.2925 0.049 Uiso 1 1 calc R . .
C17 C -0.186(2) 0.6305(19) -0.2591(17) 0.047(5) Uani 1 1 d . . .
H17A H -0.2404 0.5925 -0.3234 0.056 Uiso 1 1 calc R . .
C18 C -0.197(2) 0.5961(18) -0.1657(17) 0.045(5) Uani 1 1 d . . .
H18A H -0.2622 0.5305 -0.1531 0.054 Uiso 1 1 calc R . .
C19 C -0.0963(19) 0.6762(16) -0.0937(15) 0.033(4) Uani 1 1 d . . .
C20 C -0.0557(19) 0.6891(16) 0.0132(14) 0.033(4) Uani 1 1 d . . .
H20A H -0.0983 0.6324 0.0500 0.040 Uiso 1 1 calc R . .
C21 C 0.0857(17) 0.7896(16) 0.1666(14) 0.031(4) Uani 1 1 d . A .
C22 C 0.101(2) 0.6886(18) 0.2059(15) 0.041(5) Uani 1 1 d . . .
H22A H 0.0845 0.6112 0.1608 0.049 Uiso 1 1 calc R . .
C23 C 0.141(2) 0.699(2) 0.3101(16) 0.049(5) Uani 1 1 d . A .
H23A H 0.1505 0.6288 0.3360 0.058 Uiso 1 1 calc R . .
C24 C 0.168(2) 0.811(2) 0.3774(15) 0.050(6) Uani 1 1 d . . .
C25 C 0.154(2) 0.911(2) 0.3379(15) 0.043(5) Uani 1 1 d . A .
H25A H 0.1734 0.9881 0.3831 0.052 Uiso 1 1 calc R . .
C26 C 0.113(2) 0.9020(18) 0.2344(15) 0.039(5) Uani 1 1 d . . .
H26A H 0.1041 0.9729 0.2093 0.047 Uiso 1 1 calc R A .
C27 C 0.211(2) 0.835(2) 0.4843(14) 0.108(19) Uani 0.79(4) 1 d PD A 1
C28 C 0.235(4) 0.722(2) 0.526(3) 0.14(3) Uani 0.79(4) 1 d PD A 1
H28B H 0.1475 0.6619 0.5123 0.209 Uiso 0.79(4) 1 calc PR A 1
H28C H 0.2638 0.7452 0.6011 0.209 Uiso 0.79(4) 1 calc PR A 1
H28D H 0.3084 0.6867 0.4922 0.209 Uiso 0.79(4) 1 calc PR A 1
C29 C 0.106(3) 0.893(3) 0.557(2) 0.070(11) Uani 0.79(4) 1 d PD A 1
H29B H 0.0129 0.8401 0.5412 0.105 Uiso 0.79(4) 1 calc PR A 1
H29C H 0.0979 0.9729 0.5443 0.105 Uiso 0.79(4) 1 calc PR A 1
H29D H 0.1416 0.8997 0.6294 0.105 Uiso 0.79(4) 1 calc PR A 1
C30 C 0.365(2) 0.900(3) 0.524(2) 0.103(17) Uani 0.79(4) 1 d PD A 1
H30B H 0.3834 0.9038 0.5990 0.155 Uiso 0.79(4) 1 calc PR A 1
H30C H 0.3800 0.9817 0.5112 0.155 Uiso 0.79(4) 1 calc PR A 1
H30D H 0.4296 0.8536 0.4885 0.155 Uiso 0.79(4) 1 calc PR A 1
C27A C 0.218(2) 0.812(3) 0.496(2) 0.008(17) Uiso 0.21(4) 1 d PRD A 2
C28A C 0.241(2) 0.901(3) 0.568(2) 0.14(8) Uiso 0.21(4) 1 d PRD A 2
H28A H 0.2662 0.8765 0.6329 0.207 Uiso 0.21(4) 1 calc PR A 2
H28E H 0.1569 0.9375 0.5730 0.207 Uiso 0.21(4) 1 calc PR A 2
H28F H 0.3189 0.9606 0.5555 0.207 Uiso 0.21(4) 1 calc PR A 2
C29A C 0.080(2) 0.703(3) 0.522(2) 0.07(4) Uiso 0.21(4) 1 d PRD A 2
H29A H 0.0604 0.6317 0.4656 0.104 Uiso 0.21(4) 1 calc PR A 2
H29E H -0.0051 0.7387 0.5287 0.104 Uiso 0.21(4) 1 calc PR A 2
H29F H 0.1076 0.6794 0.5871 0.104 Uiso 0.21(4) 1 calc PR A 2
C30A C 0.346(2) 0.749(3) 0.507(2) 0.08(4) Uiso 0.21(4) 1 d PRD A 2
H30A H 0.3342 0.6769 0.4513 0.113 Uiso 0.21(4) 1 calc PR A 2
H30E H 0.3539 0.7259 0.5739 0.113 Uiso 0.21(4) 1 calc PR A 2
H30F H 0.4317 0.8052 0.5017 0.113 Uiso 0.21(4) 1 calc PR A 2

loop_
_atom_site_aniso_label
_atom_site_aniso_U_11
_atom_site_aniso_U_22
_atom_site_aniso_U_33
_atom_site_aniso_U_23
_atom_site_aniso_U_13
_atom_site_aniso_U_12
Mo1 0.0238(8) 0.0263(9) 0.0328(10) 0.0083(6) 0.0013(6) 0.0042(5)
O1 0.025(9) 0.024(9) 0.045(11) 0.006(8) 0.002(7) 0.001(7)
O2 0.032(7) 0.045(8) 0.042(8) 0.018(6) 0.002(6) 0.004(6)
N1 0.022(7) 0.037(8) 0.028(8) 0.011(7) 0.003(6) 0.003(6)
N2 0.028(8) 0.030(8) 0.039(9) 0.008(7) 0.003(6) 0.005(6)
N3 0.029(8) 0.028(8) 0.028(8) 0.005(6) 0.003(6) 0.005(6)
N4 0.029(8) 0.031(8) 0.032(8) 0.005(7) -0.001(6) 0.004(6)
C1 0.033(10) 0.030(10) 0.049(12) 0.002(9) 0.002(9) 0.005(8)
C2 0.032(10) 0.037(11) 0.051(13) -0.003(10) 0.000(9) -0.002(8)
C3 0.028(9) 0.045(12) 0.042(11) 0.009(9) -0.001(8) 0.005(8)
C4 0.026(9) 0.037(10) 0.030(10) 0.009(8) 0.002(7) 0.005(7)
C5 0.028(9) 0.035(10) 0.034(10) 0.013(8) 0.004(7) 0.009(7)
C6 0.023(8) 0.033(10) 0.038(10) 0.009(8) 0.005(7) 0.007(7)
C7 0.042(11) 0.039(11) 0.038(11) 0.008(9) 0.000(9) 0.013(9)
C8 0.044(11) 0.046(12) 0.036(11) -0.001(9) -0.003(9) 0.014(9)
C9 0.031(10) 0.034(11) 0.052(13) 0.007(9) 0.005(9) 0.006(8)
C10 0.038(11) 0.034(11) 0.051(13) 0.013(10) 0.005(9) 0.013(8)
C11 0.034(10) 0.040(11) 0.036(11) 0.015(9) 0.005(8) 0.009(8)
C12 0.040(12) 0.039(12) 0.068(16) -0.006(11) 0.006(10) 0.009(9)
C13 0.077(19) 0.039(14) 0.15(3) -0.001(17) 0.046(19) 0.007(13)
C14 0.14(3) 0.07(2) 0.08(2) -0.035(17) -0.03(2) 0.06(2)
C15 0.052(14) 0.056(15) 0.09(2) -0.006(14) 0.023(14) 0.011(11)
C16 0.042(11) 0.049(12) 0.029(10) 0.007(9) -0.001(8) 0.009(9)
C17 0.049(12) 0.041(12) 0.043(12) -0.001(10) -0.010(10) 0.005(9)
C18 0.044(12) 0.029(10) 0.052(14) 0.003(10) -0.007(10) -0.003(8)
C19 0.034(10) 0.025(9) 0.039(11) 0.006(8) 0.001(8) 0.004(7)
C20 0.037(10) 0.027(9) 0.035(10) 0.010(8) 0.005(8) 0.000(7)
C21 0.027(9) 0.036(10) 0.029(10) 0.006(8) 0.005(7) 0.006(7)
C22 0.051(12) 0.038(11) 0.036(11) 0.009(9) 0.009(9) 0.011(9)
C23 0.063(14) 0.056(14) 0.034(12) 0.017(10) 0.011(10) 0.021(11)
C24 0.052(13) 0.074(17) 0.026(11) 0.008(11) 0.007(9) 0.020(12)
C25 0.046(12) 0.049(13) 0.031(11) -0.003(10) 0.004(9) 0.011(9)
C26 0.039(11) 0.038(11) 0.038(11) 0.004(9) 0.006(8) 0.007(8)
C27 0.15(5) 0.14(4) 0.05(2) 0.02(3) 0.00(2) 0.08(4)
C28 0.28(9) 0.12(4) 0.029(19) 0.02(2) -0.01(3) 0.06(4)
C29 0.11(3) 0.08(2) 0.020(14) 0.001(15) 0.017(15) 0.01(2)
C30 0.07(3) 0.19(5) 0.04(2) 0.00(2) -0.004(17) 0.03(3)

loop_
_atom_type_symbol
_atom_type_description
_atom_type_scat_dispersion_real
_atom_type_scat_dispersion_imag
_atom_type_scat_source
C C 0.0033 0.0016 'International Tables Vol C Tables 4.2.6.8 and 6.1.1.4'
H H 0.0000 0.0000 'International Tables Vol C Tables 4.2.6.8 and 6.1.1.4'
Mo Mo -1.6832 0.6857 'International Tables Vol C Tables 4.2.6.8 and 6.1.1.4'
N N 0.0061 0.0033 'International Tables Vol C Tables 4.2.6.8 and 6.1.1.4'
O O 0.0106 0.0060 'International Tables Vol C Tables 4.2.6.8 and 6.1.1.4'

loop_
_geom_angle_atom_site_label_1
_geom_angle_atom_site_label_2
_geom_angle_atom_site_label_3
_geom_angle
_geom_angle_site_symmetry_1
O2 Mo1 O1 105.0(5) .
O2 Mo1 N2 105.9(6) .
O1 Mo1 N2 90.8(4) .
O2 Mo1 N4 88.6(6) .
O1 Mo1 N4 96.0(4) .
N2 Mo1 N4 161.9(6) .
O2 Mo1 N1 97.5(6) .
O1 Mo1 N1 156.2(4) .
N2 Mo1 N1 75.5(5) .
N4 Mo1 N1 92.1(5) .
O2 Mo1 N3 159.4(6) .
O1 Mo1 N3 84.3(3) .
N2 Mo1 N3 92.1(5) .
N4 Mo1 N3 72.0(5) .
N1 Mo1 N3 77.0(5) .
Mo1 O1 Mo1 180.00(9) 2_575
C5 N1 C6 117.4(15) .
C5 N1 Mo1 113.6(12) .
C6 N1 Mo1 129.1(11) .
C1 N2 C4 106.5(15) .
C1 N2 Mo1 137.6(13) .
C4 N2 Mo1 115.9(11) .
C20 N3 C21 118.4(16) .
C20 N3 Mo1 113.5(12) .
C21 N3 Mo1 128.0(11) .
C16 N4 C19 106.5(15) .
C16 N4 Mo1 133.8(14) .
C19 N4 Mo1 119.4(12) .
N2 C1 C2 110.5(17) .
N2 C1 H1A 124.7 .
C2 C1 H1A 124.7 .
C1 C2 C3 107.3(17) .
C1 C2 H2A 126.4 .
C3 C2 H2A 126.4 .
C4 C3 C2 106.1(17) .
C4 C3 H3A 127.0 .
C2 C3 H3A 127.0 .
C3 C4 N2 109.6(16) .
C3 C4 C5 134.1(17) .
N2 C4 C5 116.2(15) .
N1 C5 C4 118.8(16) .
N1 C5 H5A 120.6 .
C4 C5 H5A 120.6 .
C7 C6 C11 118.7(17) .
C7 C6 N1 120.5(16) .
C11 C6 N1 120.8(16) .
C6 C7 C8 120.3(19) .
C6 C7 H7A 119.8 .
C8 C7 H7A 119.8 .
C9 C8 C7 121.7(19) .
C9 C8 H8A 119.2 .
C7 C8 H8A 119.2 .
C10 C9 C8 116.5(18) .
C10 C9 C12 121.4(19) .
C8 C9 C12 122(2) .
C11 C10 C9 123.2(19) .
C11 C10 H10A 118.4 .
C9 C10 H10A 118.4 .
C10 C11 C6 119.5(18) .
C10 C11 H11A 120.2 .
C6 C11 H11A 120.2 .
C14 C12 C15 110(2) .
C14 C12 C13 110(2) .
C15 C12 C13 105(2) .
C14 C12 C9 113(2) .
C15 C12 C9 108.7(18) .
C13 C12 C9 108.9(19) .
C12 C13 H13A 109.5 .
C12 C13 H13B 109.5 .
H13A C13 H13B 109.5 .
C12 C13 H13C 109.5 .
H13A C13 H13C 109.5 .
H13B C13 H13C 109.5 .
C12 C14 H14A 109.5 .
C12 C14 H14B 109.5 .
H14A C14 H14B 109.5 .
C12 C14 H14C 109.5 .
H14A C14 H14C 109.5 .
H14B C14 H14C 109.5 .
C12 C15 H15A 109.5 .
C12 C15 H15B 109.5 .
H15A C15 H15B 109.5 .
C12 C15 H15C 109.5 .
H15A C15 H15C 109.5 .
H15B C15 H15C 109.5 .
N4 C16 C17 110.4(19) .
N4 C16 H16A 124.8 .
C17 C16 H16A 124.8 .
C18 C17 C16 107.0(18) .
C18 C17 H17A 126.5 .
C16 C17 H17A 126.5 .
C17 C18 C19 106.6(18) .
C17 C18 H18A 126.7 .
C19 C18 H18A 126.7 .
N4 C19 C18 109.5(17) .
N4 C19 C20 116.4(15) .
C18 C19 C20 134.1(19) .
N3 C20 C19 118.7(17) .
N3 C20 H20A 120.7 .
C19 C20 H20A 120.7 .
C22 C21 C26 118.3(18) .
C22 C21 N3 121.4(16) .
C26 C21 N3 120.3(17) .
C23 C22 C21 120.6(19) .
C23 C22 H22A 119.7 .
C21 C22 H22A 119.7 .
C22 C23 C24 121(2) .
C22 C23 H23A 119.6 .
C24 C23 H23A 119.6 .
C25 C24 C23 118(2) .
C25 C24 C27 115(2) .
C23 C24 C27 127(2) .
C25 C24 C27A 126(2) .
C23 C24 C27A 116(2) .
C27 C24 C27A 10.8(12) .
C24 C25 C26 122(2) .
C24 C25 H25A 119.0 .
C26 C25 H25A 119.0 .
C25 C26 C21 120.1(19) .
C25 C26 H26A 119.9 .
C21 C26 H26A 119.9 .
C24 C27 C28 114(2) .
C24 C27 C30 118(2) .
C28 C27 C30 91.1(6) .
C24 C27 C29 116.1(17) .
C28 C27 C29 103.9(8) .
C30 C27 C29 110.3(8) .
C27 C28 H28B 109.5 .
C27 C28 H28C 109.5 .
H28B C28 H28C 109.5 .
C27 C28 H28D 109.5 .
H28B C28 H28D 109.5 .
H28C C28 H28D 109.5 .
C27 C29 H29B 109.5 .
C27 C29 H29C 109.5 .
H29B C29 H29C 109.5 .
C27 C29 H29D 109.5 .
H29B C29 H29D 109.5 .
H29C C29 H29D 109.5 .
C27 C30 H30B 109.5 .
C27 C30 H30C 109.5 .
H30B C30 H30C 109.5 .
C27 C30 H30D 109.5 .
H30B C30 H30D 109.5 .
H30C C30 H30D 109.5 .
C28A C27A C30A 105.4 .
C28A C27A C24 125.8(14) .
C30A C27A C24 111.6(12) .
C28A C27A C29A 108.8 .
C30A C27A C29A 102.1 .
C24 C27A C29A 100.6(12) .
C27A C28A H28A 109.5 .
C27A C28A H28E 109.5 .
H28A C28A H28E 109.5 .
C27A C28A H28F 109.5 .
H28A C28A H28F 109.5 .
H28E C28A H28F 109.5 .
C27A C29A H29A 109.5 .
C27A C29A H29E 109.5 .
H29A C29A H29E 109.5 .
C27A C29A H29F 109.5 .
H29A C29A H29F 109.5 .
H29E C29A H29F 109.5 .
C27A C30A H30A 109.5 .
C27A C30A H30E 109.5 .
H30A C30A H30E 109.5 .
C27A C30A H30F 109.5 .
H30A C30A H30F 109.5 .
H30E C30A H30F 109.5 .

loop_
_geom_bond_atom_site_label_1
_geom_bond_atom_site_label_2
_geom_bond_distance
_geom_bond_site_symmetry_2
Mo1 O2 1.672(13) .
Mo1 O1 1.8742(15) .
Mo1 N2 2.093(15) .
Mo1 N4 2.138(14) .
Mo1 N1 2.208(14) .
Mo1 N3 2.356(15) .
O1 Mo1 1.8742(15) 2_575
N1 C5 1.31(2) .
N1 C6 1.44(2) .
N2 C1 1.34(2) .
N2 C4 1.38(2) .
N3 C20 1.30(2) .
N3 C21 1.42(2) .
N4 C16 1.35(2) .
N4 C19 1.37(2) .
C1 C2 1.37(3) .
C1 H1A 0.9500 .
C2 C3 1.40(3) .
C2 H2A 0.9500 .
C3 C4 1.38(2) .
C3 H3A 0.9500 .
C4 C5 1.39(2) .
C5 H5A 0.9500 .
C6 C7 1.37(3) .
C6 C11 1.40(3) .
C7 C8 1.39(3) .
C7 H7A 0.9500 .
C8 C9 1.39(3) .
C8 H8A 0.9500 .
C9 C10 1.37(3) .
C9 C12 1.54(3) .
C10 C11 1.37(3) .
C10 H10A 0.9500 .
C11 H11A 0.9500 .
C12 C14 1.49(4) .
C12 C15 1.53(3) .
C12 C13 1.54(4) .
C13 H13A 0.9800 .
C13 H13B 0.9800 .
C13 H13C 0.9800 .
C14 H14A 0.9800 .
C14 H14B 0.9800 .
C14 H14C 0.9800 .
C15 H15A 0.9800 .
C15 H15B 0.9800 .
C15 H15C 0.9800 .
C16 C17 1.38(3) .
C16 H16A 0.9500 .
C17 C18 1.38(3) .
C17 H17A 0.9500 .
C18 C19 1.39(3) .
C18 H18A 0.9500 .
C19 C20 1.41(3) .
C20 H20A 0.9500 .
C21 C22 1.38(3) .
C21 C26 1.39(2) .
C22 C23 1.38(3) .
C22 H22A 0.9500 .
C23 C24 1.39(3) .
C23 H23A 0.9500 .
C24 C25 1.36(3) .
C24 C27 1.40(3) .
C24 C27A 1.61(3) .
C25 C26 1.38(3) .
C25 H25A 0.9500 .
C26 H26A 0.9500 .
C27 C28 1.554(6) .
C27 C30 1.562(4) .
C27 C29 1.596(6) .
C28 H28B 0.9800 .
C28 H28C 0.9800 .
C28 H28D 0.9800 .
C29 H29B 0.9800 .
C29 H29C 0.9800 .
C29 H29D 0.9800 .
C30 H30B 0.9800 .
C30 H30C 0.9800 .
C30 H30D 0.9800 .
C27A C28A 1.2292 .
C27A C30A 1.5455 .
C27A C29A 1.7877 .
C28A H28A 0.9800 .
C28A H28E 0.9800 .
C28A H28F 0.9800 .
C29A H29A 0.9800 .
C29A H29E 0.9800 .
C29A H29F 0.9800 .
C30A H30A 0.9800 .
C30A H30E 0.9800 .
C30A H30F 0.9800 .

loop_
_geom_torsion_atom_site_label_1
_geom_torsion_atom_site_label_2
_geom_torsion_atom_site_label_3
_geom_torsion_atom_site_label_4
_geom_torsion
_geom_torsion_site_symmetry_4
O2 Mo1 O1 Mo1 82(100) 2_575
N2 Mo1 O1 Mo1 -171(100) 2_575
N4 Mo1 O1 Mo1 -8(100) 2_575
N1 Mo1 O1 Mo1 -117(100) 2_575
N3 Mo1 O1 Mo1 -79(100) 2_575
O2 Mo1 N1 C5 105.2(13) .
O1 Mo1 N1 C5 -55.9(17) .
N2 Mo1 N1 C5 0.6(12) .
N4 Mo1 N1 C5 -166.0(13) .
N3 Mo1 N1 C5 -95.0(13) .
O2 Mo1 N1 C6 -73.9(15) .
O1 Mo1 N1 C6 125.0(13) .
N2 Mo1 N1 C6 -178.5(15) .
N4 Mo1 N1 C6 15.0(15) .
N3 Mo1 N1 C6 85.9(14) .
O2 Mo1 N2 C1 84(2) .
O1 Mo1 N2 C1 -21.6(19) .
N4 Mo1 N2 C1 -134(2) .
N1 Mo1 N2 C1 178(2) .
N3 Mo1 N2 C1 -106(2) .
O2 Mo1 N2 C4 -95.3(13) .
O1 Mo1 N2 C4 158.9(12) .
N4 Mo1 N2 C4 47(2) .
N1 Mo1 N2 C4 -1.5(12) .
N3 Mo1 N2 C4 74.5(13) .
O2 Mo1 N3 C20 -22(2) .
O1 Mo1 N3 C20 96.6(12) .
N2 Mo1 N3 C20 -172.8(13) .
N4 Mo1 N3 C20 -1.6(12) .
N1 Mo1 N3 C20 -98.2(13) .
O2 Mo1 N3 C21 154.8(16) .
O1 Mo1 N3 C21 -86.9(13) .
N2 Mo1 N3 C21 3.7(14) .
N4 Mo1 N3 C21 174.9(14) .
N1 Mo1 N3 C21 78.3(13) .
O2 Mo1 N4 C16 -10.6(18) .
O1 Mo1 N4 C16 94.3(17) .
N2 Mo1 N4 C16 -154.4(18) .
N1 Mo1 N4 C16 -108.1(17) .
N3 Mo1 N4 C16 176.4(18) .
O2 Mo1 N4 C19 176.5(13) .
O1 Mo1 N4 C19 -78.6(13) .
N2 Mo1 N4 C19 33(3) .
N1 Mo1 N4 C19 79.1(13) .
N3 Mo1 N4 C19 3.5(12) .
C4 N2 C1 C2 -1(2) .
Mo1 N2 C1 C2 179.8(14) .
N2 C1 C2 C3 1(2) .
C1 C2 C3 C4 0(2) .
C2 C3 C4 N2 0(2) .
C2 C3 C4 C5 177(2) .
C1 N2 C4 C3 0(2) .
Mo1 N2 C4 C3 -179.8(12) .
C1 N2 C4 C5 -177.5(16) .
Mo1 N2 C4 C5 2(2) .
C6 N1 C5 C4 179.6(15) .
Mo1 N1 C5 C4 0(2) .
C3 C4 C5 N1 -179(2) .
N2 C4 C5 N1 -2(3) .
C5 N1 C6 C7 -138.1(18) .
Mo1 N1 C6 C7 41(2) .
C5 N1 C6 C11 40(2) .
Mo1 N1 C6 C11 -140.6(14) .
C11 C6 C7 C8 -4(3) .
N1 C6 C7 C8 174.2(17) .
C6 C7 C8 C9 1(3) .
C7 C8 C9 C10 2(3) .
C7 C8 C9 C12 -175.9(19) .
C8 C9 C10 C11 -2(3) .
C12 C9 C10 C11 176.4(18) .
C9 C10 C11 C6 -2(3) .
C7 C6 C11 C10 5(3) .
N1 C6 C11 C10 -173.7(16) .
C10 C9 C12 C14 177(2) .
C8 C9 C12 C14 -5(3) .
C10 C9 C12 C15 -61(3) .
C8 C9 C12 C15 117(2) .
C10 C9 C12 C13 54(3) .
C8 C9 C12 C13 -128(2) .
C19 N4 C16 C17 -1(2) .
Mo1 N4 C16 C17 -174.1(14) .
N4 C16 C17 C18 1(2) .
C16 C17 C18 C19 -1(2) .
C16 N4 C19 C18 0(2) .
Mo1 N4 C19 C18 174.8(13) .
C16 N4 C19 C20 -179.7(16) .
Mo1 N4 C19 C20 -5(2) .
C17 C18 C19 N4 0(2) .
C17 C18 C19 C20 -180(2) .
C21 N3 C20 C19 -177.3(15) .
Mo1 N3 C20 C19 0(2) .
N4 C19 C20 N3 3(3) .
C18 C19 C20 N3 -176(2) .
C20 N3 C21 C22 39(2) .
Mo1 N3 C21 C22 -137.3(15) .
C20 N3 C21 C26 -140.1(18) .
Mo1 N3 C21 C26 44(2) .
C26 C21 C22 C23 1(3) .
N3 C21 C22 C23 -178.2(18) .
C21 C22 C23 C24 -1(3) .
C22 C23 C24 C25 0(3) .
C22 C23 C24 C27 -179(2) .
C22 C23 C24 C27A -178.1(19) .
C23 C24 C25 C26 1(3) .
C27 C24 C25 C26 179.9(19) .
C27A C24 C25 C26 178.5(19) .
C24 C25 C26 C21 0(3) .
C22 C21 C26 C25 0(3) .
N3 C21 C26 C25 178.8(17) .
C25 C24 C27 C28 -176.2(19) .
C23 C24 C27 C28 3(3) .
C27A C24 C27 C28 -2(3) .
C25 C24 C27 C30 -71(3) .
C23 C24 C27 C30 108(3) .
C27A C24 C27 C30 103(4) .
C25 C24 C27 C29 63(3) .
C23 C24 C27 C29 -118(2) .
C27A C24 C27 C29 -123(4) .
C25 C24 C27A C28A 5(3) .
C23 C24 C27A C28A -176.8(13) .
C27 C24 C27A C28A -1(3) .
C25 C24 C27A C30A -124(2) .
C23 C24 C27A C30A 53(2) .
C27 C24 C27A C30A -131(3) .
C25 C24 C27A C29A 128(2) .
C23 C24 C27A C29A -54.2(19) .
C27 C24 C27A C29A 121(3) .
